data_7201760
loop_
_publ_author_name
'Dobrzycki, Lukasz'
'Wo\'zniak, Krzysztof'

_publ_section_title
;
 Structures of hybrid inorganic--organic salts with benzidine dication
 derivatives
;
_journal_issue 5
_journal_name_full CrystEngComm
_journal_page_first 525
_journal_paper_doi 10.1039/b714587j
_journal_volume 10
_journal_year 2008
_chemical_formula_sum 'C12 H10 Cl8 Cu N2 O2'
_chemical_formula_weight 561.36
_chemical_name_systematic
;
?
;
_space_group_IT_number 14
_symmetry_cell_setting monoclinic
_symmetry_space_group_name_Hall '-P 2yn'
_symmetry_space_group_name_H-M 'P 1 21/n 1'
_atom_sites_solution_hydrogens geom
_atom_sites_solution_primary direct
_atom_sites_solution_secondary difmap
_audit_creation_method SHELXL-97
_cell_angle_alpha 90.00
_cell_angle_beta 91.024(6)
_cell_angle_gamma 90.00
_cell_formula_units_Z 8
_cell_length_a 10.8203(9)
_cell_length_b 13.0489(10)
_cell_length_c 29.142(2)
_cell_measurement_temperature 293(2)
_cell_volume 4114.0(5)
_computing_cell_refinement
;
CrysAlis RED, Oxford Diffraction Ltd.,
Version 1.171.28cycle2 beta (release 25-10-2005 CrysAlis171 .NET)
(compiled Oct 25 2005,08:50:05)
;
_computing_data_collection
;
CrysAlis CCD, Oxford Diffraction Ltd.,
Version 1.171.28cycle2 beta (release 25-10-2005 CrysAlis171 .NET)
(compiled Oct 25 2005,08:50:05)
;
_computing_data_reduction
;
CrysAlis RED, Oxford Diffraction Ltd.,
Version 1.171.28cycle2 beta (release 25-10-2005 CrysAlis171 .NET)
(compiled Oct 25 2005,08:50:05)
;
_computing_molecular_graphics Diamond
_computing_publication_material SHELXTL-97
_computing_structure_refinement 'SHELXL-97 (Sheldrick, 1997)'
_computing_structure_solution 'SHELXS-97 (Sheldrick, 1990)'
_diffrn_ambient_temperature 293(2)
_diffrn_detector_area_resol_mean 8.6479
_diffrn_measured_fraction_theta_full 0.983
_diffrn_measured_fraction_theta_max 0.983
_diffrn_measurement_device_type KM4CCD
_diffrn_measurement_method 'omega scan'
_diffrn_radiation_monochromator graphite
_diffrn_radiation_source 'fine-focus sealed tube'
_diffrn_radiation_type MoK\a
_diffrn_radiation_wavelength 0.71073
_diffrn_reflns_av_R_equivalents 0.0000
_diffrn_reflns_av_sigmaI/netI 0.1411
_diffrn_reflns_limit_h_max 14
_diffrn_reflns_limit_h_min -13
_diffrn_reflns_limit_k_max 17
_diffrn_reflns_limit_k_min -17
_diffrn_reflns_limit_l_max 38
_diffrn_reflns_limit_l_min -38
_diffrn_reflns_number 38454
_diffrn_reflns_theta_full 27.99
_diffrn_reflns_theta_max 27.99
_diffrn_reflns_theta_min 2.80
_diffrn_standards_decay_% 2
_diffrn_standards_number '1 frame'
_exptl_absorpt_coefficient_mu 2.110
_exptl_absorpt_correction_T_max 0.99
_exptl_absorpt_correction_T_min 0.33
_exptl_absorpt_correction_type analytical
_exptl_absorpt_process_details
;
CrysAlis RED, Oxford Diffraction Ltd.,
Version 1.171.28cycle2 beta (release 25-10-2005 CrysAlis171 .NET)
(compiled Oct 25 2005,08:50:05)
Analytical numeric absorption correction using a multifaceted crystal
model based on expressions derived by R.C. Clark & J.S. Reid.
;
_exptl_crystal_colour 'pale yellow'
_exptl_crystal_density_diffrn 1.813
_exptl_crystal_density_method 'not measured'
_exptl_crystal_description planar
_exptl_crystal_F_000 2216
_exptl_crystal_size_max 0.65
_exptl_crystal_size_mid 0.48
_exptl_crystal_size_min 0.01
_refine_diff_density_max 1.024
_refine_diff_density_min -1.335
_refine_diff_density_rms 0.232
_refine_ls_extinction_coef 0.0031(6)
_refine_ls_extinction_expression Fc^*^=kFc[1+0.001xFc^2^\l^3^/sin(2\q)]^-1/4^
_refine_ls_extinction_method SHELXL
_refine_ls_goodness_of_fit_ref 0.957
_refine_ls_hydrogen_treatment constr
_refine_ls_matrix_type full
_refine_ls_number_parameters 465
_refine_ls_number_reflns 38454
_refine_ls_number_restraints 0
_refine_ls_restrained_S_all 0.957
_refine_ls_R_factor_all 0.1588
_refine_ls_R_factor_gt 0.0948
_refine_ls_shift/su_max 0.001
_refine_ls_shift/su_mean 0.000
_refine_ls_structure_factor_coef Fsqd
_refine_ls_weighting_details 'calc w=1/[\s^2^(Fo^2^)+(0.1599P)^2^+0.0000P] where P=(Fo^2^+2Fc^2^)/3'
_refine_ls_weighting_scheme calc
_refine_ls_wR_factor_gt 0.2834
_refine_ls_wR_factor_ref 0.3230
_reflns_number_gt 15516
_reflns_number_total 38454
_reflns_threshold_expression >2sigma(I)
_cod_data_source_file b714587j.txt
_cod_data_source_block 3_CuCl4
_cod_depositor_comments
;
The following automatic conversions were performed:
'_symmetry_cell_setting' value 'Monoclinic' changed to 'monoclinic'
according to '/home/saulius/struct/CIF-dictionaries/cif_core.dic'
dictionary named 'cif_core.dic' version 2.4.1 from 2010-06-29.

Automatic conversion script
Id: cif_fix_enum 1527 2010-12-29 10:47:43Z saulius 
;
_cod_original_cell_volume 4113.9(6)
_cod_original_sg_symbol_H-M P2(1)/n
_cod_database_code 7201760

loop_
_symmetry_equiv_pos_as_xyz
'x, y, z'
'-x+1/2, y+1/2, -z+1/2'
'-x, -y, -z'
'x-1/2, -y-1/2, z-1/2'

loop_
_atom_site_label
_atom_site_type_symbol
_atom_site_fract_x
_atom_site_fract_y
_atom_site_fract_z
_atom_site_U_iso_or_equiv
_atom_site_adp_type
_atom_site_occupancy
_atom_site_symmetry_multiplicity
_atom_site_calc_flag
_atom_site_refinement_flags
_atom_site_disorder_assembly
_atom_site_disorder_group
Cu1A Cu 0.74576(8) 0.27639(6) -0.00081(3) 0.0337(2) Uani 1 1 d . . .
Cl1A Cl 0.74399(17) 0.31128(15) 0.07501(6) 0.0461(5) Uani 1 1 d . . .
Cl2A Cl 0.94606(17) 0.23196(15) -0.00013(6) 0.0414(5) Uani 1 1 d . . .
Cl3A Cl 0.74798(17) 0.33063(14) -0.07459(6) 0.0448(5) Uani 1 1 d . . .
Cl4A Cl 0.54316(16) 0.23153(15) -0.00413(6) 0.0412(5) Uani 1 1 d . . .
Cu1B Cu 0.74708(9) 0.80364(6) 0.00746(3) 0.0410(3) Uani 1 1 d . . .
Cl1B Cl 0.76154(18) 0.79055(15) 0.08484(6) 0.0482(5) Uani 1 1 d . . .
Cl2B Cl 0.7495(2) 0.62736(13) 0.00134(6) 0.0477(5) Uani 1 1 d . . .
Cl3B Cl 0.74966(19) 0.82016(15) -0.07002(6) 0.0496(5) Uani 1 1 d . . .
Cl4B Cl 0.7356(3) 0.97793(15) 0.01540(7) 0.0737(8) Uani 1 1 d . . .
O1A O 0.9811(5) 0.5435(4) 0.0611(2) 0.0703(18) Uani 1 1 d . . .
O2A O 0.4732(6) 0.4377(4) 0.0655(2) 0.078(2) Uani 1 1 d . . .
O1B O -0.0023(7) 0.0233(4) 0.0654(2) 0.084(2) Uani 1 1 d . . .
O2B O 0.4086(7) 0.9541(4) 0.0759(2) 0.078(2) Uani 1 1 d . . .
Cl7A Cl 1.01566(18) 0.29288(15) 0.33988(7) 0.0489(5) Uani 1 1 d . . .
Cl8A Cl 0.65786(18) -0.06864(14) 0.29746(7) 0.0450(5) Uani 1 1 d . . .
Cl5A Cl 0.48912(19) 0.28433(19) 0.15854(8) 0.0647(7) Uani 1 1 d . . .
Cl6A Cl 0.8533(2) -0.06981(16) 0.20512(7) 0.0554(6) Uani 1 1 d . . .
N1A N 0.5542(6) 0.1127(6) 0.0938(2) 0.066(2) Uani 1 1 d . . .
H1A1 H 0.5057 0.1676 0.0914 0.099 Uiso 1 1 calc R . .
H1A2 H 0.5092 0.0564 0.0893 0.099 Uiso 1 1 calc R . .
H1A3 H 0.6130 0.1161 0.0729 0.099 Uiso 1 1 calc R . .
C1A C 0.6112(7) 0.1096(7) 0.1399(3) 0.046(2) Uani 1 1 d . . .
C2A C 0.5893(6) 0.1860(6) 0.1717(3) 0.0403(19) Uani 1 1 d . . .
C3A C 0.6450(6) 0.1792(5) 0.2146(2) 0.0325(17) Uani 1 1 d . . .
H3A H 0.6288 0.2300 0.2361 0.039 Uiso 1 1 calc R . .
C4A C 0.7232(6) 0.1008(5) 0.2271(2) 0.0280(15) Uani 1 1 d . . .
C5A C 0.7473(7) 0.0260(5) 0.1942(2) 0.0351(17) Uani 1 1 d . . .
C6A C 0.6913(7) 0.0314(6) 0.1503(2) 0.045(2) Uani 1 1 d . . .
H6A H 0.7086 -0.0182 0.1284 0.054 Uiso 1 1 calc R . .
N2A N 0.9535(5) 0.1233(4) 0.40614(19) 0.0410(15) Uani 1 1 d . . .
H2A1 H 1.0255 0.1561 0.4049 0.062 Uiso 1 1 calc R . .
H2A2 H 0.9657 0.0603 0.4170 0.062 Uiso 1 1 calc R . .
H2A3 H 0.9029 0.1571 0.4246 0.062 Uiso 1 1 calc R . .
C7A C 0.8980(6) 0.1175(5) 0.3601(2) 0.0271(15) Uani 1 1 d . . .
C8A C 0.9199(6) 0.1907(5) 0.3268(2) 0.0311(16) Uani 1 1 d . . .
C9A C 0.8617(6) 0.1830(5) 0.2848(2) 0.0312(16) Uani 1 1 d . . .
H9A H 0.8740 0.2341 0.2631 0.037 Uiso 1 1 calc R . .
C10A C 0.7853(6) 0.1016(5) 0.2737(2) 0.0242(14) Uani 1 1 d . . .
C11A C 0.7615(6) 0.0299(4) 0.3073(2) 0.0276(15) Uani 1 1 d . . .
C12A C 0.8187(6) 0.0369(5) 0.3506(2) 0.0330(17) Uani 1 1 d . . .
H12A H 0.8034 -0.0123 0.3729 0.040 Uiso 1 1 calc R . .
Cl5B Cl -0.02060(19) 0.18214(15) 0.15455(7) 0.0505(5) Uani 1 1 d . . .
Cl6B Cl 0.34114(18) 0.54013(15) 0.19858(7) 0.0489(5) Uani 1 1 d . . .
Cl7B Cl 0.50301(18) 0.17138(15) 0.33209(6) 0.0472(5) Uani 1 1 d . . .
Cl8B Cl 0.15182(18) 0.53917(15) 0.29300(7) 0.0487(5) Uani 1 1 d . . .
N1B N 0.0429(5) 0.3531(4) 0.08903(18) 0.0367(15) Uani 1 1 d . . .
H1B1 H 0.0430 0.4152 0.0764 0.055 Uiso 1 1 calc R . .
H1B2 H -0.0346 0.3308 0.0911 0.055 Uiso 1 1 calc R . .
H1B3 H 0.0857 0.3101 0.0717 0.055 Uiso 1 1 calc R . .
N2B N 0.4529(5) 0.3417(4) 0.39813(18) 0.0369(14) Uani 1 1 d . . .
H2B1 H 0.4478 0.4007 0.4133 0.055 Uiso 1 1 calc R . .
H2B2 H 0.5320 0.3255 0.3944 0.055 Uiso 1 1 calc R . .
H2B3 H 0.4160 0.2926 0.4140 0.055 Uiso 1 1 calc R . .
C1B C 0.0995(5) 0.3582(5) 0.1347(2) 0.0248(15) Uani 1 1 d . . .
C2B C 0.0756(6) 0.2836(5) 0.1671(2) 0.0288(16) Uani 1 1 d . . .
C3B C 0.1328(6) 0.2896(5) 0.2096(2) 0.0300(16) Uani 1 1 d . . .
H3B H 0.1177 0.2388 0.2312 0.036 Uiso 1 1 calc R . .
C4B C 0.2129(6) 0.3698(5) 0.2213(2) 0.0289(15) Uani 1 1 d . . .
C5B C 0.2352(6) 0.4423(5) 0.1883(2) 0.0287(15) Uani 1 1 d . . .
C6B C 0.1783(6) 0.4373(5) 0.1447(2) 0.0317(17) Uani 1 1 d . . .
H6B H 0.1941 0.4873 0.1228 0.038 Uiso 1 1 calc R . .
C7B C 0.3924(6) 0.3520(5) 0.3536(2) 0.0266(15) Uani 1 1 d . . .
C8B C 0.4116(6) 0.2771(5) 0.3204(2) 0.0319(16) Uani 1 1 d . . .
C9B C 0.3521(6) 0.2857(5) 0.2783(2) 0.0275(15) Uani 1 1 d . . .
H9B H 0.3637 0.2347 0.2565 0.033 Uiso 1 1 calc R . .
C10B C 0.2754(6) 0.3680(5) 0.2673(2) 0.0276(15) Uani 1 1 d . . .
C11B C 0.2576(6) 0.4406(4) 0.3021(2) 0.0288(15) Uani 1 1 d . . .
C12B C 0.3169(6) 0.4335(5) 0.3444(2) 0.0288(16) Uani 1 1 d . . .
H12B H 0.3055 0.4839 0.3664 0.035 Uiso 1 1 calc R . .

loop_
_atom_site_aniso_label
_atom_site_aniso_U_11
_atom_site_aniso_U_22
_atom_site_aniso_U_33
_atom_site_aniso_U_23
_atom_site_aniso_U_13
_atom_site_aniso_U_12
Cu1A 0.0311(4) 0.0415(5) 0.0285(5) 0.0008(4) -0.0022(3) 0.0004(5)
Cl1A 0.0391(11) 0.0682(13) 0.0309(9) -0.0112(9) -0.0022(8) -0.0002(10)
Cl2A 0.0357(10) 0.0557(12) 0.0327(10) -0.0068(9) -0.0066(7) 0.0007(9)
Cl3A 0.0378(11) 0.0598(12) 0.0368(10) 0.0167(9) -0.0007(8) 0.0080(10)
Cl4A 0.0316(10) 0.0528(12) 0.0391(11) 0.0037(9) -0.0044(8) -0.0021(9)
Cu1B 0.0440(5) 0.0399(5) 0.0389(5) -0.0027(4) -0.0052(4) 0.0015(5)
Cl1B 0.0537(12) 0.0563(12) 0.0346(10) -0.0035(9) -0.0006(9) -0.0124(11)
Cl2B 0.0500(11) 0.0364(10) 0.0564(12) -0.0089(9) -0.0084(9) 0.0032(10)
Cl3B 0.0532(12) 0.0564(12) 0.0392(10) 0.0020(9) 0.0005(9) 0.0151(10)
Cl4B 0.121(2) 0.0400(12) 0.0591(14) -0.0071(10) -0.0182(15) 0.0069(14)
O1A 0.073(4) 0.047(4) 0.090(5) 0.014(3) -0.032(4) -0.005(3)
O2A 0.095(5) 0.047(4) 0.089(5) -0.026(3) -0.041(4) 0.016(3)
O1B 0.134(6) 0.046(4) 0.070(5) 0.019(3) -0.031(4) -0.012(4)
O2B 0.143(6) 0.042(4) 0.049(4) 0.005(3) -0.015(4) 0.003(4)
Cl7A 0.0511(12) 0.0413(11) 0.0538(13) -0.0027(10) -0.0090(9) -0.0210(10)
Cl8A 0.0527(13) 0.0380(11) 0.0440(12) 0.0019(9) -0.0028(9) -0.0219(9)
Cl5A 0.0550(13) 0.0812(17) 0.0578(14) 0.0330(12) -0.0017(10) 0.0236(12)
Cl6A 0.0707(15) 0.0441(13) 0.0517(13) -0.0017(10) 0.0101(11) 0.0249(10)
N1A 0.078(5) 0.090(6) 0.029(4) 0.018(4) -0.017(3) -0.032(5)
C1A 0.059(6) 0.052(5) 0.027(4) 0.010(4) -0.002(4) -0.017(4)
C2A 0.033(4) 0.040(5) 0.048(5) 0.009(4) 0.022(4) -0.004(3)
C3A 0.032(4) 0.040(4) 0.027(4) 0.005(3) 0.001(3) 0.004(3)
C4A 0.034(4) 0.029(4) 0.021(3) -0.003(3) 0.002(3) -0.001(3)
C5A 0.045(5) 0.030(4) 0.030(4) 0.003(3) 0.007(3) 0.004(3)
C6A 0.060(6) 0.043(5) 0.032(4) -0.004(4) 0.008(4) -0.013(4)
N2A 0.041(4) 0.043(4) 0.039(4) -0.004(3) -0.011(3) 0.005(3)
C7A 0.031(4) 0.027(4) 0.023(4) -0.003(3) -0.004(3) -0.001(3)
C8A 0.027(4) 0.024(4) 0.042(4) -0.004(3) -0.002(3) -0.001(3)
C9A 0.037(4) 0.029(4) 0.028(4) 0.004(3) 0.002(3) 0.005(3)
C10A 0.025(4) 0.024(3) 0.023(3) 0.001(3) -0.002(3) 0.006(3)
C11A 0.035(4) 0.020(3) 0.028(3) 0.004(3) -0.002(3) -0.002(3)
C12A 0.044(5) 0.022(4) 0.032(4) 0.000(3) -0.006(3) -0.004(3)
Cl5B 0.0587(13) 0.0411(11) 0.0513(12) -0.0046(10) -0.0082(10) -0.0197(10)
Cl6B 0.0574(13) 0.0455(12) 0.0436(12) 0.0036(10) -0.0059(9) -0.0257(10)
Cl7B 0.0585(13) 0.0417(11) 0.0412(11) 0.0038(9) -0.0064(9) 0.0226(10)
Cl8B 0.0558(13) 0.0418(12) 0.0485(12) 0.0068(10) -0.0006(10) 0.0217(10)
N1B 0.036(4) 0.042(4) 0.032(3) -0.007(3) -0.001(3) 0.011(3)
N2B 0.044(4) 0.038(4) 0.028(3) 0.001(3) 0.000(3) 0.000(3)
C1B 0.017(3) 0.031(4) 0.026(4) 0.000(3) -0.008(3) 0.002(3)
C2B 0.026(4) 0.025(4) 0.035(4) -0.005(3) 0.002(3) -0.004(3)
C3B 0.027(4) 0.028(4) 0.035(4) 0.008(3) 0.000(3) -0.014(3)
C4B 0.032(4) 0.028(4) 0.027(4) -0.001(3) -0.001(3) -0.001(3)
C5B 0.027(4) 0.032(4) 0.027(3) -0.001(3) -0.005(3) -0.003(3)
C6B 0.035(4) 0.029(4) 0.031(4) 0.009(3) -0.002(3) 0.002(3)
C7B 0.022(4) 0.033(4) 0.025(4) 0.004(3) -0.006(3) -0.003(3)
C8B 0.030(4) 0.030(4) 0.035(4) 0.007(3) 0.005(3) 0.008(3)
C9B 0.032(4) 0.023(4) 0.028(4) -0.003(3) 0.003(3) 0.010(3)
C10B 0.035(4) 0.024(3) 0.024(3) 0.002(3) 0.000(3) 0.000(3)
C11B 0.034(4) 0.025(3) 0.027(4) 0.005(3) 0.000(3) 0.000(3)
C12B 0.028(4) 0.031(4) 0.027(4) -0.006(3) 0.003(3) 0.003(3)

loop_
_atom_type_symbol
_atom_type_description
_atom_type_scat_dispersion_real
_atom_type_scat_dispersion_imag
_atom_type_scat_source
C C 0.0033 0.0016 'International Tables Vol C Tables 4.2.6.8 and 6.1.1.4'
H H 0.0000 0.0000 'International Tables Vol C Tables 4.2.6.8 and 6.1.1.4'
N N 0.0061 0.0033 'International Tables Vol C Tables 4.2.6.8 and 6.1.1.4'
Cl Cl 0.1484 0.1585 'International Tables Vol C Tables 4.2.6.8 and 6.1.1.4'
Cu Cu 0.3201 1.2651 'International Tables Vol C Tables 4.2.6.8 and 6.1.1.4'
O O 0.0106 0.0060 'International Tables Vol C Tables 4.2.6.8 and 6.1.1.4'

loop_
_geom_angle_atom_site_label_1
_geom_angle_atom_site_label_2
_geom_angle_atom_site_label_3
_geom_angle
_geom_angle_site_symmetry_1
_geom_angle_site_symmetry_3
_geom_angle_publ_flag
Cl2A Cu1A Cl1A 93.93(7) . . ?
Cl2A Cu1A Cl3A 93.59(7) . . ?
Cl1A Cu1A Cl3A 150.14(8) . . ?
Cl2A Cu1A Cl4A 150.01(8) . . ?
Cl1A Cu1A Cl4A 93.94(8) . . ?
Cl3A Cu1A Cl4A 93.83(7) . . ?
Cl1B Cu1B Cl3B 175.20(9) . . ?
Cl1B Cu1B Cl4B 88.69(8) . . ?
Cl3B Cu1B Cl4B 90.45(8) . . ?
Cl1B Cu1B Cl2B 90.06(7) . . ?
Cl3B Cu1B Cl2B 91.00(7) . . ?
Cl4B Cu1B Cl2B 177.17(10) . . ?
C1A N1A H1A1 109.5 . . ?
C1A N1A H1A2 109.5 . . ?
H1A1 N1A H1A2 109.5 . . ?
C1A N1A H1A3 109.5 . . ?
H1A1 N1A H1A3 109.5 . . ?
H1A2 N1A H1A3 109.5 . . ?
C6A C1A C2A 120.2(7) . . ?
C6A C1A N1A 118.5(8) . . ?
C2A C1A N1A 121.2(8) . . ?
C3A C2A C1A 118.9(7) . . ?
C3A C2A Cl5A 120.9(6) . . ?
C1A C2A Cl5A 120.2(7) . . ?
C4A C3A C2A 123.0(7) . . ?
C4A C3A H3A 118.5 . . ?
C2A C3A H3A 118.5 . . ?
C3A C4A C5A 117.5(6) . . ?
C3A C4A C10A 119.8(6) . . ?
C5A C4A C10A 122.6(6) . . ?
C4A C5A C6A 120.4(7) . . ?
C4A C5A Cl6A 120.8(5) . . ?
C6A C5A Cl6A 118.7(5) . . ?
C1A C6A C5A 120.0(7) . . ?
C1A C6A H6A 120.0 . . ?
C5A C6A H6A 120.0 . . ?
C7A N2A H2A1 109.5 . . ?
C7A N2A H2A2 109.5 . . ?
H2A1 N2A H2A2 109.5 . . ?
C7A N2A H2A3 109.5 . . ?
H2A1 N2A H2A3 109.5 . . ?
H2A2 N2A H2A3 109.5 . . ?
C12A C7A C8A 119.9(6) . . ?
C12A C7A N2A 117.7(6) . . ?
C8A C7A N2A 122.3(6) . . ?
C9A C8A C7A 119.6(6) . . ?
C9A C8A Cl7A 121.2(6) . . ?
C7A C8A Cl7A 119.1(5) . . ?
C8A C9A C10A 122.0(6) . . ?
C8A C9A H9A 119.0 . . ?
C10A C9A H9A 119.0 . . ?
C9A C10A C11A 118.2(6) . . ?
C9A C10A C4A 118.2(5) . . ?
C11A C10A C4A 123.4(6) . . ?
C10A C11A C12A 120.7(6) . . ?
C10A C11A Cl8A 121.0(5) . . ?
C12A C11A Cl8A 118.3(5) . . ?
C7A C12A C11A 119.5(6) . . ?
C7A C12A H12A 120.3 . . ?
C11A C12A H12A 120.3 . . ?
C1B N1B H1B1 109.5 . . ?
C1B N1B H1B2 109.5 . . ?
H1B1 N1B H1B2 109.5 . . ?
C1B N1B H1B3 109.5 . . ?
H1B1 N1B H1B3 109.5 . . ?
H1B2 N1B H1B3 109.5 . . ?
C7B N2B H2B1 109.5 . . ?
C7B N2B H2B2 109.5 . . ?
H2B1 N2B H2B2 109.5 . . ?
C7B N2B H2B3 109.5 . . ?
H2B1 N2B H2B3 109.5 . . ?
H2B2 N2B H2B3 109.5 . . ?
C6B C1B C2B 120.7(6) . . ?
C6B C1B N1B 118.6(6) . . ?
C2B C1B N1B 120.7(6) . . ?
C3B C2B C1B 119.2(6) . . ?
C3B C2B Cl5B 119.8(5) . . ?
C1B C2B Cl5B 121.1(5) . . ?
C2B C3B C4B 121.9(6) . . ?
C2B C3B H3B 119.0 . . ?
C4B C3B H3B 119.0 . . ?
C5B C4B C3B 117.5(6) . . ?
C5B C4B C10B 123.8(6) . . ?
C3B C4B C10B 118.5(6) . . ?
C4B C5B C6B 121.4(6) . . ?
C4B C5B Cl6B 120.6(5) . . ?
C6B C5B Cl6B 117.9(5) . . ?
C1B C6B C5B 119.3(6) . . ?
C1B C6B H6B 120.4 . . ?
C5B C6B H6B 120.4 . . ?
C12B C7B C8B 120.5(6) . . ?
C12B C7B N2B 120.4(6) . . ?
C8B C7B N2B 119.1(6) . . ?
C9B C8B C7B 119.1(6) . . ?
C9B C8B Cl7B 119.8(5) . . ?
C7B C8B Cl7B 121.1(5) . . ?
C8B C9B C10B 122.4(6) . . ?
C8B C9B H9B 118.8 . . ?
C10B C9B H9B 118.8 . . ?
C9B C10B C11B 116.3(6) . . ?
C9B C10B C4B 118.6(6) . . ?
C11B C10B C4B 125.0(6) . . ?
C12B C11B C10B 122.1(6) . . ?
C12B C11B Cl8B 118.6(5) . . ?
C10B C11B Cl8B 119.2(5) . . ?
C7B C12B C11B 119.6(6) . . ?
C7B C12B H12B 120.2 . . ?
C11B C12B H12B 120.2 . . ?

loop_
_geom_bond_atom_site_label_1
_geom_bond_atom_site_label_2
_geom_bond_distance
_geom_bond_site_symmetry_2
_geom_bond_publ_flag
Cu1A Cl2A 2.243(2) . ?
Cu1A Cl1A 2.2565(18) . ?
Cu1A Cl3A 2.2640(18) . ?
Cu1A Cl4A 2.269(2) . ?
Cu1B Cl1B 2.2638(19) . ?
Cu1B Cl3B 2.269(2) . ?
Cu1B Cl4B 2.290(2) . ?
Cu1B Cl2B 2.3073(19) . ?
Cl7A C8A 1.727(7) . ?
Cl8A C11A 1.726(6) . ?
Cl5A C2A 1.719(8) . ?
Cl6A C5A 1.722(7) . ?
N1A C1A 1.469(9) . ?
N1A H1A1 0.8900 . ?
N1A H1A2 0.8900 . ?
N1A H1A3 0.8900 . ?
C1A C6A 1.370(10) . ?
C1A C2A 1.383(11) . ?
C2A C3A 1.382(10) . ?
C3A C4A 1.372(9) . ?
C3A H3A 0.9300 . ?
C4A C5A 1.396(8) . ?
C4A C10A 1.504(8) . ?
C5A C6A 1.406(10) . ?
C6A H6A 0.9300 . ?
N2A C7A 1.463(8) . ?
N2A H2A1 0.8900 . ?
N2A H2A2 0.8900 . ?
N2A H2A3 0.8900 . ?
C7A C12A 1.383(9) . ?
C7A C8A 1.385(9) . ?
C8A C9A 1.370(9) . ?
C9A C10A 1.382(9) . ?
C9A H9A 0.9300 . ?
C10A C11A 1.383(8) . ?
C11A C12A 1.399(9) . ?
C12A H12A 0.9300 . ?
Cl5B C2B 1.720(7) . ?
Cl6B C5B 1.737(6) . ?
Cl7B C8B 1.728(7) . ?
Cl8B C11B 1.739(6) . ?
N1B C1B 1.457(8) . ?
N1B H1B1 0.8900 . ?
N1B H1B2 0.8900 . ?
N1B H1B3 0.8900 . ?
N2B C7B 1.450(8) . ?
N2B H2B1 0.8900 . ?
N2B H2B2 0.8900 . ?
N2B H2B3 0.8900 . ?
C1B C6B 1.367(9) . ?
C1B C2B 1.384(9) . ?
C2B C3B 1.377(9) . ?
C3B C4B 1.397(8) . ?
C3B H3B 0.9300 . ?
C4B C5B 1.374(8) . ?
C4B C10B 1.490(8) . ?
C5B C6B 1.405(9) . ?
C6B H6B 0.9300 . ?
C7B C12B 1.364(9) . ?
C7B C8B 1.392(9) . ?
C8B C9B 1.380(9) . ?
C9B C10B 1.392(8) . ?
C9B H9B 0.9300 . ?
C10B C11B 1.403(8) . ?
C11B C12B 1.383(9) . ?
C12B H12B 0.9300 . ?

loop_
_geom_hbond_atom_site_label_D
_geom_hbond_atom_site_label_H
_geom_hbond_atom_site_label_A
_geom_hbond_distance_DH
_geom_hbond_distance_HA
_geom_hbond_distance_DA
_geom_hbond_angle_DHA
_geom_hbond_site_symmetry_A
N1A H1A1 Cl5A 0.89 2.49 3.019(8) 118.7 .
N1A H1A1 Cl3B 0.89 2.83 3.460(7) 129.5 3_665
N1A H1A2 O2B 0.89 1.76 2.647(9) 173.0 1_545
N1A H1A3 Cl4A 0.89 2.80 3.249(6) 113.0 .
N1A H1A3 Cl4B 0.89 2.81 3.512(8) 136.7 1_545
N1A H1A3 Cl1A 0.89 2.92 3.357(7) 112.4 .
N2A H2A1 Cl3A 0.89 2.48 3.281(6) 150.7 4_666
N2A H2A2 O2A 0.89 1.80 2.675(8) 166.6 2_645
N2A H2A3 Cl1B 0.89 2.50 3.204(6) 136.2 2_645
N2A H2A3 Cl2B 0.89 2.77 3.508(6) 141.5 2_645
N2A H2A3 Cl4A 0.89 2.94 3.358(6) 110.9 4_666
N1B H1B1 O1A 0.89 1.85 2.694(8) 156.6 1_455
N1B H1B2 Cl1A 0.89 2.45 3.298(6) 160.2 1_455
N1B H1B3 Cl3B 0.89 2.46 3.240(6) 146.1 3_665
N1B H1B3 Cl2A 0.89 2.76 3.202(6) 112.4 1_455
N1B H1B3 Cl2B 0.89 2.92 3.501(6) 124.7 3_665
N2B H2B1 O1B 0.89 1.81 2.648(8) 155.8 2
N2B H2B2 Cl1B 0.89 2.35 3.191(6) 158.0 2_645
N2B H2B3 Cl3A 0.89 2.45 3.266(6) 152.0 4_566
N2B H2B3 Cl2A 0.89 2.54 3.119(6) 123.6 4_566

loop_
_geom_torsion_atom_site_label_1
_geom_torsion_atom_site_label_2
_geom_torsion_atom_site_label_3
_geom_torsion_atom_site_label_4
_geom_torsion
_geom_torsion_site_symmetry_1
_geom_torsion_site_symmetry_2
_geom_torsion_site_symmetry_3
_geom_torsion_site_symmetry_4
_geom_torsion_publ_flag
C6A C1A C2A C3A -3.0(11) . . . . ?
N1A C1A C2A C3A 179.8(6) . . . . ?
C6A C1A C2A Cl5A 179.9(6) . . . . ?
N1A C1A C2A Cl5A 2.6(10) . . . . ?
C1A C2A C3A C4A 1.2(11) . . . . ?
Cl5A C2A C3A C4A 178.4(5) . . . . ?
C2A C3A C4A C5A 0.7(10) . . . . ?
C2A C3A C4A C10A 176.9(6) . . . . ?
C3A C4A C5A C6A -0.8(10) . . . . ?
C10A C4A C5A C6A -177.0(6) . . . . ?
C3A C4A C5A Cl6A 175.0(5) . . . . ?
C10A C4A C5A Cl6A -1.2(9) . . . . ?
C2A C1A C6A C5A 2.8(12) . . . . ?
N1A C1A C6A C5A -179.9(7) . . . . ?
C4A C5A C6A C1A -0.9(11) . . . . ?
Cl6A C5A C6A C1A -176.8(6) . . . . ?
C12A C7A C8A C9A 0.5(10) . . . . ?
N2A C7A C8A C9A -177.6(6) . . . . ?
C12A C7A C8A Cl7A 178.0(5) . . . . ?
N2A C7A C8A Cl7A -0.1(9) . . . . ?
C7A C8A C9A C10A -2.9(10) . . . . ?
Cl7A C8A C9A C10A 179.7(5) . . . . ?
C8A C9A C10A C11A 4.3(10) . . . . ?
C8A C9A C10A C4A 178.7(6) . . . . ?
C3A C4A C10A C9A -60.0(8) . . . . ?
C5A C4A C10A C9A 116.1(7) . . . . ?
C3A C4A C10A C11A 114.2(7) . . . . ?
C5A C4A C10A C11A -69.8(9) . . . . ?
C9A C10A C11A C12A -3.4(10) . . . . ?
C4A C10A C11A C12A -177.5(6) . . . . ?
C9A C10A C11A Cl8A 175.0(5) . . . . ?
C4A C10A C11A Cl8A 0.9(9) . . . . ?
C8A C7A C12A C11A 0.3(10) . . . . ?
N2A C7A C12A C11A 178.5(6) . . . . ?
C10A C11A C12A C7A 1.2(10) . . . . ?
Cl8A C11A C12A C7A -177.3(5) . . . . ?
C6B C1B C2B C3B -0.2(10) . . . . ?
N1B C1B C2B C3B 178.6(6) . . . . ?
C6B C1B C2B Cl5B -178.5(5) . . . . ?
N1B C1B C2B Cl5B 0.3(9) . . . . ?
C1B C2B C3B C4B 1.0(10) . . . . ?
Cl5B C2B C3B C4B 179.2(5) . . . . ?
C2B C3B C4B C5B -1.3(10) . . . . ?
C2B C3B C4B C10B -177.3(6) . . . . ?
C3B C4B C5B C6B 1.0(10) . . . . ?
C10B C4B C5B C6B 176.7(6) . . . . ?
C3B C4B C5B Cl6B -175.9(5) . . . . ?
C10B C4B C5B Cl6B -0.1(9) . . . . ?
C2B C1B C6B C5B -0.1(10) . . . . ?
N1B C1B C6B C5B -178.9(6) . . . . ?
C4B C5B C6B C1B -0.3(10) . . . . ?
Cl6B C5B C6B C1B 176.6(5) . . . . ?
C12B C7B C8B C9B -0.8(10) . . . . ?
N2B C7B C8B C9B 178.7(6) . . . . ?
C12B C7B C8B Cl7B -178.0(5) . . . . ?
N2B C7B C8B Cl7B 1.6(9) . . . . ?
C7B C8B C9B C10B 1.5(10) . . . . ?
Cl7B C8B C9B C10B 178.7(5) . . . . ?
C8B C9B C10B C11B -2.4(10) . . . . ?
C8B C9B C10B C4B -178.7(6) . . . . ?
C5B C4B C10B C9B -115.6(7) . . . . ?
C3B C4B C10B C9B 60.0(9) . . . . ?
C5B C4B C10B C11B 68.4(10) . . . . ?
C3B C4B C10B C11B -116.0(7) . . . . ?
C9B C10B C11B C12B 2.7(10) . . . . ?
C4B C10B C11B C12B 178.8(6) . . . . ?
C9B C10B C11B Cl8B -174.0(5) . . . . ?
C4B C10B C11B Cl8B 2.1(9) . . . . ?
C8B C7B C12B C11B 1.1(10) . . . . ?
N2B C7B C12B C11B -178.4(6) . . . . ?
C10B C11B C12B C7B -2.1(10) . . . . ?
Cl8B C11B C12B C7B 174.5(5) . . . . ?
